data_7038608
loop_
_publ_author_name
'Park, Jihyun'
'Lee, Young Hoon'
'Ryu, Ji Yeon'
'Lee, Junseong'
'Lee, Min Hyung'

_publ_section_title
;
 The substituent effect of 2-R-o-carborane on the photophysical properties
 of iridium(iii) cyclometalates.
;
_journal_issue 13
_journal_name_full 'Dalton transactions (Cambridge, England : 2003)'
_journal_page_first 5667
_journal_page_last 5675
_journal_paper_doi 10.1039/c6dt00065g
_journal_volume 45
_journal_year 2016
_chemical_formula_moiety 'C39 H59 B20 Ir N2 O2'
_chemical_formula_sum 'C39 H59 B20 Ir N2 O2'
_chemical_formula_weight 996.30
_chemical_name_systematic
;
 ?
;
_space_group_crystal_system orthorhombic
_space_group_IT_number 60
_space_group_name_Hall '-P 2n 2ab'
_space_group_name_H-M_alt 'P b c n'
_symmetry_space_group_name_Hall '-P 2n 2ab'
_symmetry_space_group_name_H-M 'P b c n'
_atom_sites_solution_hydrogens geom
_audit_creation_method SHELXL-2014
_audit_update_record
;
2015-12-03 deposited with the CCDC.
2016-02-29 downloaded from the CCDC.
;
_cell_angle_alpha 90
_cell_angle_beta 90
_cell_angle_gamma 90
_cell_formula_units_Z 4
_cell_length_a 23.771(5)
_cell_length_b 13.231(3)
_cell_length_c 14.707(3)
_cell_measurement_reflns_used 80029
_cell_measurement_temperature 100(2)
_cell_measurement_theta_max 33.75
_cell_measurement_theta_min 0.40
_cell_volume 4625.6(17)
_computing_cell_refinement HKL3000
_computing_data_collection 'PAL ADSC Quantum-210 ADX Program'
_computing_data_reduction HKL3000
_computing_molecular_graphics ORTEP
_computing_publication_material WINGX
_computing_structure_refinement 'SHELXL-2014 (Sheldrick, 2014)'
_computing_structure_solution 'SHELXS-2014 (Sheldrick, 2014)'
_diffrn_ambient_temperature 100(2)
_diffrn_measured_fraction_theta_full 0.993
_diffrn_measured_fraction_theta_max 0.993
_diffrn_measurement_device_type 'ADSC Q210 CCD area detector'
_diffrn_measurement_method 'omega scan'
_diffrn_radiation_type synchrotron
_diffrn_radiation_wavelength 0.70002
_diffrn_reflns_av_R_equivalents 0.0952
_diffrn_reflns_av_unetI/netI 0.0465
_diffrn_reflns_Laue_measured_fraction_full 0.993
_diffrn_reflns_Laue_measured_fraction_max 0.993
_diffrn_reflns_limit_h_max 29
_diffrn_reflns_limit_h_min -29
_diffrn_reflns_limit_k_max 16
_diffrn_reflns_limit_k_min -16
_diffrn_reflns_limit_l_max 18
_diffrn_reflns_limit_l_min -18
_diffrn_reflns_number 30874
_diffrn_reflns_point_group_measured_fraction_full 0.993
_diffrn_reflns_point_group_measured_fraction_max 0.993
_diffrn_reflns_theta_full 24.835
_diffrn_reflns_theta_max 25.998
_diffrn_reflns_theta_min 2.207
_diffrn_source 'PLSII 2D bending magnet'
_exptl_absorpt_coefficient_mu 2.804
_exptl_absorpt_correction_T_max 0.946
_exptl_absorpt_correction_T_min 0.767
_exptl_absorpt_correction_type empirical
_exptl_absorpt_process_details 'HKL3000 Scalepack'
_exptl_crystal_colour Yellow
_exptl_crystal_density_diffrn 1.431
_exptl_crystal_description Needle
_exptl_crystal_F_000 2000
_exptl_crystal_size_max 0.100
_exptl_crystal_size_mid 0.020
_exptl_crystal_size_min 0.020
_refine_diff_density_max 2.910
_refine_diff_density_min -2.033
_refine_diff_density_rms 0.147
_refine_ls_extinction_coef 0.0032(4)
_refine_ls_extinction_expression Fc^*^=kFc[1+0.001xFc^2^\l^3^/sin(2\q)]^-1/4^
_refine_ls_extinction_method SHELXL
_refine_ls_goodness_of_fit_ref 1.040
_refine_ls_hydrogen_treatment constr
_refine_ls_matrix_type full
_refine_ls_number_parameters 294
_refine_ls_number_reflns 4732
_refine_ls_number_restraints 0
_refine_ls_restrained_S_all 1.040
_refine_ls_R_factor_all 0.0454
_refine_ls_R_factor_gt 0.0416
_refine_ls_shift/su_max 0.003
_refine_ls_shift/su_mean 0.000
_refine_ls_structure_factor_coef Fsqd
_refine_ls_weighting_details 'w=1/[\s^2^(Fo^2^)+(0.0905P)^2^+1.7833P] where P=(Fo^2^+2Fc^2^)/3'
_refine_ls_weighting_scheme calc
_refine_ls_wR_factor_gt 0.1231
_refine_ls_wR_factor_ref 0.1295
_reflns_Friedel_coverage 0.000
_reflns_number_gt 4046
_reflns_number_total 4732
_reflns_threshold_expression 'I > 2\s(I)'
_cod_data_source_file c6dt00065g2.cif
_cod_data_source_block 3d
_cod_depositor_comments 'Adding full bibliography for 7038607--7038611.cif.'
_cod_original_cell_volume 4625.6(16)
_cod_database_code 7038608
_shelx_space_group_comment
;
The symmetry employed for this shelxl refinement is uniquely defined
by the following loop, which should always be used as a source of
symmetry information in preference to the above space-group names.
They are only intended as comments.
;
_shelxl_version_number 2014-3

loop_
_space_group_symop_operation_xyz
'x, y, z'
'-x+1/2, -y+1/2, z+1/2'
'-x, y, -z+1/2'
'x+1/2, -y+1/2, -z'
'-x, -y, -z'
'x-1/2, y-1/2, -z-1/2'
'x, -y, z-1/2'
'-x-1/2, y-1/2, z'

loop_
_atom_site_label
_atom_site_type_symbol
_atom_site_fract_x
_atom_site_fract_y
_atom_site_fract_z
_atom_site_U_iso_or_equiv
_atom_site_adp_type
_atom_site_occupancy
_atom_site_site_symmetry_order
_atom_site_calc_flag
_atom_site_refinement_flags_posn
_atom_site_refinement_flags_adp
_atom_site_refinement_flags_occupancy
Ir1 Ir 0.5000 0.54331(2) 0.2500 0.02150(14) Uani 1 2 d S T P
B1 B 0.65142(13) 0.1140(2) 0.1355(2) 0.0294(6) Uani 1 1 d . . .
H1 H 0.6129 0.0752 0.1091 0.035 Uiso 1 1 calc R U .
B2 B 0.69293(12) 0.1963(2) 0.0665(2) 0.0301(6) Uani 1 1 d . . .
H2 H 0.6826 0.2109 -0.0067 0.036 Uiso 1 1 calc R U .
B3 B 0.71969(13) 0.2928(2) 0.1386(2) 0.0342(7) Uani 1 1 d . . .
H3A H 0.7271 0.3715 0.1133 0.041 Uiso 1 1 calc R U .
B4 B 0.6948(2) 0.2695(4) 0.25021(19) 0.0324(10) Uani 1 1 d . . .
H4 H 0.6849 0.3326 0.2983 0.039 Uiso 1 1 calc R U .
B5 B 0.72074(13) 0.0793(2) 0.1030(2) 0.0337(7) Uani 1 1 d . . .
H5A H 0.7289 0.0165 0.0536 0.040 Uiso 1 1 calc R U .
B6 B 0.76330(13) 0.1896(2) 0.1061(2) 0.0356(7) Uani 1 1 d . . .
H6A H 0.8000 0.2000 0.0592 0.043 Uiso 1 1 calc R U .
B7 B 0.76454(14) 0.2347(3) 0.2208(3) 0.0373(7) Uani 1 1 d . . .
H7 H 0.8019 0.2747 0.2501 0.045 Uiso 1 1 calc R U .
B8 B 0.72300(14) 0.1517(3) 0.2873(3) 0.0377(8) Uani 1 1 d . . .
H8A H 0.7325 0.1371 0.3607 0.045 Uiso 1 1 calc R U .
B9 B 0.69653(15) 0.0549(2) 0.2154(3) 0.0351(7) Uani 1 1 d . . .
H9A H 0.6887 -0.0237 0.2406 0.042 Uiso 1 1 calc R U .
B10 B 0.76569(13) 0.1025(2) 0.1976(2) 0.0358(7) Uani 1 1 d . . .
H10A H 0.8039 0.0553 0.2109 0.043 Uiso 1 1 calc R U .
N1 N 0.44062(9) 0.53406(15) 0.15011(15) 0.0240(5) Uani 1 1 d . . .
O1 O 0.54381(7) 0.66243(13) 0.17798(13) 0.0285(4) Uani 1 1 d . . .
C1 C 0.50206(8) 0.4048(3) 0.0996(3) 0.0234(7) Uani 1 1 d . . .
C2 C 0.53436(10) 0.43334(18) 0.17565(18) 0.0238(5) Uani 1 1 d . . .
C3 C 0.58408(10) 0.38011(18) 0.19262(18) 0.0246(5) Uani 1 1 d . . .
H3 H 0.6068 0.3990 0.2430 0.030 Uiso 1 1 calc R U .
C4 C 0.60120(10) 0.29988(18) 0.13736(18) 0.0253(5) Uani 1 1 d . . .
C5 C 0.56864(10) 0.27403(18) 0.06125(19) 0.0271(5) Uani 1 1 d . . .
H5 H 0.5802 0.2204 0.0226 0.032 Uiso 1 1 calc R U .
C6 C 0.51957(11) 0.32670(18) 0.04232(18) 0.0261(5) Uani 1 1 d . . .
H6 H 0.4979 0.3096 -0.0097 0.031 Uiso 1 1 calc R U .
C7 C 0.44987(10) 0.46156(16) 0.08598(19) 0.0238(5) Uani 1 1 d . . .
C8 C 0.41086(11) 0.44532(19) 0.0164(2) 0.0282(6) Uani 1 1 d . . .
H8 H 0.4176 0.3953 -0.0287 0.034 Uiso 1 1 calc R U .
C9 C 0.36204(16) 0.50306(17) 0.0137(2) 0.0311(7) Uani 1 1 d . . .
H9 H 0.3351 0.4931 -0.0332 0.037 Uiso 1 1 calc R U .
C10 C 0.35313(11) 0.5752(2) 0.08035(19) 0.0314(6) Uani 1 1 d . . .
H10 H 0.3197 0.6145 0.0803 0.038 Uiso 1 1 calc R U .
C11 C 0.39316(11) 0.58937(19) 0.14662(18) 0.0271(5) Uani 1 1 d . . .
H11 H 0.3871 0.6399 0.1914 0.033 Uiso 1 1 calc R U .
C12 C 0.65456(10) 0.24195(18) 0.15546(18) 0.0266(5) Uani 1 1 d . . .
C13 C 0.65681(18) 0.1580(3) 0.24505(17) 0.0306(8) Uani 1 1 d . . .
C14 C 0.60469(12) 0.1547(2) 0.3058(2) 0.0375(7) Uani 1 1 d . . .
H14A H 0.6119 0.1981 0.3594 0.045 Uiso 1 1 calc R U .
H14B H 0.5730 0.1854 0.2718 0.045 Uiso 1 1 calc R U .
C15 C 0.58590(15) 0.0520(2) 0.3397(2) 0.0445(8) Uani 1 1 d . . .
H15 H 0.5853 0.0042 0.2871 0.053 Uiso 1 1 calc R U .
C16 C 0.62400(17) 0.0089(3) 0.4125(3) 0.0612(10) Uani 1 1 d . . .
H16A H 0.6262 0.0562 0.4637 0.092 Uiso 1 1 calc R U .
H16B H 0.6617 -0.0017 0.3873 0.092 Uiso 1 1 calc R U .
H16C H 0.6088 -0.0558 0.4336 0.092 Uiso 1 1 calc R U .
C17 C 0.52561(16) 0.0614(3) 0.3776(3) 0.0491(8) Uani 1 1 d . . .
H17A H 0.5134 -0.0042 0.4014 0.074 Uiso 1 1 calc R U .
H17B H 0.5001 0.0828 0.3288 0.074 Uiso 1 1 calc R U .
H17C H 0.5250 0.1116 0.4265 0.074 Uiso 1 1 calc R U .
C18 C 0.57748(13) 0.8201(2) 0.1356(2) 0.0396(7) Uani 1 1 d . . .
H18A H 0.6162 0.8098 0.1564 0.059 Uiso 1 1 calc R U .
H18B H 0.5671 0.8912 0.1437 0.059 Uiso 1 1 calc R U .
H18C H 0.5747 0.8022 0.0711 0.059 Uiso 1 1 calc R U .
C19 C 0.53837(11) 0.7544(2) 0.1900(2) 0.0325(6) Uani 1 1 d . . .
C20 C 0.5000 0.8020(5) 0.2500 0.0380(14) Uani 1 2 d S T P
H20 H 0.5000 0.8738 0.2500 0.046 Uiso 1 2 calc R U P

loop_
_atom_site_aniso_label
_atom_site_aniso_U_11
_atom_site_aniso_U_22
_atom_site_aniso_U_33
_atom_site_aniso_U_23
_atom_site_aniso_U_13
_atom_site_aniso_U_12
Ir1 0.0117(2) 0.01423(18) 0.0386(2) 0.000 0.00044(4) 0.000
B1 0.0207(14) 0.0156(12) 0.0519(18) -0.0021(12) -0.0021(13) 0.0032(11)
B2 0.0174(14) 0.0214(13) 0.0516(18) -0.0036(12) 0.0038(12) 0.0030(11)
B3 0.0167(14) 0.0233(15) 0.063(2) -0.0022(14) 0.0015(13) -0.0017(12)
B4 0.018(2) 0.026(2) 0.053(3) -0.0050(11) -0.0075(10) 0.0055(18)
B5 0.0203(14) 0.0253(15) 0.0555(19) -0.0045(13) -0.0016(13) 0.0067(12)
B6 0.0148(14) 0.0261(14) 0.066(2) -0.0051(14) 0.0010(14) 0.0021(12)
B7 0.0161(16) 0.0275(17) 0.068(2) -0.0055(18) -0.0037(18) 0.0011(14)
B8 0.0191(16) 0.0313(17) 0.063(2) -0.0038(17) -0.0068(16) 0.0078(13)
B9 0.0228(18) 0.0234(16) 0.059(2) -0.0004(15) -0.0008(17) 0.0073(12)
B10 0.0205(15) 0.0267(15) 0.060(2) -0.0057(14) -0.0042(14) 0.0057(13)
N1 0.0129(10) 0.0172(10) 0.0419(13) 0.0013(8) -0.0002(9) -0.0018(8)
O1 0.0161(9) 0.0269(10) 0.0424(10) 0.0016(8) 0.0016(7) -0.0007(7)
C1 0.0109(16) 0.0158(15) 0.0435(19) 0.0019(13) 0.0002(8) -0.0008(7)
C2 0.0136(11) 0.0164(11) 0.0414(13) 0.0025(10) 0.0014(10) -0.0024(9)
C3 0.0155(12) 0.0172(11) 0.0411(14) 0.0001(10) -0.0016(10) 0.0002(9)
C4 0.0142(11) 0.0173(12) 0.0444(14) 0.0033(10) 0.0002(10) 0.0011(9)
C5 0.0182(12) 0.0182(11) 0.0448(15) -0.0031(10) 0.0021(10) 0.0029(10)
C6 0.0166(13) 0.0212(12) 0.0405(14) -0.0014(10) -0.0011(11) -0.0026(11)
C7 0.0116(12) 0.0161(12) 0.0437(15) 0.0038(9) 0.0015(10) 0.0004(9)
C8 0.0193(13) 0.0217(12) 0.0436(15) -0.0017(10) -0.0020(11) -0.0021(10)
C9 0.0168(16) 0.0289(19) 0.0475(16) 0.0022(12) -0.0040(11) -0.0013(9)
C10 0.0143(12) 0.0285(13) 0.0513(16) 0.0045(12) 0.0003(11) 0.0040(11)
C11 0.0167(12) 0.0196(12) 0.0451(14) 0.0003(10) 0.0019(10) 0.0019(10)
C12 0.0156(12) 0.0170(11) 0.0471(15) -0.0016(10) 0.0004(10) 0.0013(9)
C13 0.019(2) 0.0239(17) 0.049(2) 0.0030(9) -0.0024(9) 0.0087(16)
C14 0.0260(15) 0.0371(16) 0.0494(17) 0.0036(12) 0.0007(12) 0.0049(12)
C15 0.0422(19) 0.0315(16) 0.060(2) 0.0057(13) 0.0050(16) 0.0037(13)
C16 0.060(3) 0.058(2) 0.065(2) 0.0155(19) 0.0047(18) 0.0149(19)
C17 0.048(2) 0.0377(17) 0.062(2) 0.0027(15) 0.0112(17) -0.0025(16)
C18 0.0319(16) 0.0260(14) 0.0611(19) 0.0030(13) 0.0044(14) -0.0007(12)
C19 0.0203(13) 0.0282(14) 0.0490(16) 0.0043(11) -0.0032(11) -0.0043(11)
C20 0.034(4) 0.021(3) 0.059(4) 0.000 0.0076(15) 0.000

loop_
_atom_type_symbol
_atom_type_description
_atom_type_scat_dispersion_real
_atom_type_scat_dispersion_imag
_atom_type_scat_source
C C 0.0030 0.0020 'International Tables Vol C Tables 4.2.6.8 and 6.1.1.4'
H H 0.0000 0.0000 'International Tables Vol C Tables 4.2.6.8 and 6.1.1.4'
N N 0.0060 0.0030 'International Tables Vol C Tables 4.2.6.8 and 6.1.1.4'
B B 0.0010 0.0010 'International Tables Vol C Tables 4.2.6.8 and 6.1.1.4'
O O 0.0110 0.0060 'International Tables Vol C Tables 4.2.6.8 and 6.1.1.4'
Ir Ir -1.2050 7.7920 'International Tables Vol C Tables 4.2.6.8 and 6.1.1.4'

loop_
_geom_angle_atom_site_label_1
_geom_angle_atom_site_label_2
_geom_angle_atom_site_label_3
_geom_angle
_geom_angle_site_symmetry_1
_geom_angle_site_symmetry_3
C2 Ir1 C2 86.34(14) . 3_655
C2 Ir1 N1 93.88(9) . 3_655
C2 Ir1 N1 81.07(9) 3_655 3_655
C2 Ir1 N1 81.07(9) . .
C2 Ir1 N1 93.88(9) 3_655 .
N1 Ir1 N1 173.12(11) 3_655 .
C2 Ir1 O1 174.69(8) . 3_655
C2 Ir1 O1 93.77(9) 3_655 3_655
N1 Ir1 O1 91.38(7) 3_655 3_655
N1 Ir1 O1 93.62(8) . 3_655
C2 Ir1 O1 93.77(9) . .
C2 Ir1 O1 174.69(8) 3_655 .
N1 Ir1 O1 93.62(8) 3_655 .
N1 Ir1 O1 91.38(7) . .
O1 Ir1 O1 86.61(10) 3_655 .
C13 B1 C12 60.19(19) . .
C13 B1 B9 58.9(2) . .
C12 B1 B9 107.1(2) . .
C13 B1 B5 105.7(2) . .
C12 B1 B5 105.1(2) . .
B9 B1 B5 60.2(2) . .
C13 B1 B2 106.6(2) . .
C12 B1 B2 58.20(15) . .
B9 B1 B2 108.2(2) . .
B5 B1 B2 59.47(17) . .
C13 B1 H1 122.8 . .
C12 B1 H1 123.1 . .
B9 B1 H1 121.5 . .
B5 B1 H1 123.2 . .
B2 B1 H1 122.3 . .
C12 B2 B5 106.1(2) . .
C12 B2 B6 105.7(2) . .
B5 B2 B6 60.24(18) . .
C12 B2 B3 58.61(16) . .
B5 B2 B3 108.3(2) . .
B6 B2 B3 60.14(17) . .
C12 B2 B1 58.97(16) . .
B5 B2 B1 59.99(17) . .
B6 B2 B1 107.7(2) . .
B3 B2 B1 107.2(2) . .
C12 B2 H2 123.9 . .
B5 B2 H2 121.7 . .
B6 B2 H2 122.1 . .
B3 B2 H2 121.8 . .
B1 B2 H2 122.0 . .
C12 B3 B4 59.6(2) . .
C12 B3 B2 58.61(16) . .
B4 B3 B2 108.0(2) . .
C12 B3 B6 105.4(2) . .
B4 B3 B6 108.1(3) . .
B2 B3 B6 59.82(17) . .
C12 B3 B7 105.9(2) . .
B4 B3 B7 59.8(2) . .
B2 B3 B7 108.0(2) . .
B6 B3 B7 60.3(2) . .
C12 B3 H3A 123.9 . .
B4 B3 H3A 121.4 . .
B2 B3 H3A 121.8 . .
B6 B3 H3A 122.2 . .
B7 B3 H3A 122.0 . .
C12 B4 C13 59.78(19) . .
C12 B4 B3 58.31(16) . .
C13 B4 B3 106.4(2) . .
C12 B4 B7 105.4(2) . .
C13 B4 B7 104.8(3) . .
B3 B4 B7 60.5(2) . .
C12 B4 B8 105.7(3) . .
C13 B4 B8 57.6(2) . .
B3 B4 B8 108.1(3) . .
B7 B4 B8 59.8(2) . .
C12 B4 H4 123.4 . .
C13 B4 H4 123.6 . .
B3 B4 H4 121.7 . .
B7 B4 H4 122.9 . .
B8 B4 H4 122.5 . .
B2 B5 B1 60.54(17) . .
B2 B5 B6 60.07(18) . .
B1 B5 B6 108.0(2) . .
B2 B5 B9 108.7(2) . .
B1 B5 B9 59.79(18) . .
B6 B5 B9 108.0(2) . .
B2 B5 B10 108.1(2) . .
B1 B5 B10 107.6(2) . .
B6 B5 B10 59.78(19) . .
B9 B5 B10 60.0(2) . .
B2 B5 H5A 121.2 . .
B1 B5 H5A 121.8 . .
B6 B5 H5A 121.8 . .
B9 B5 H5A 121.5 . .
B10 B5 H5A 122.0 . .
B10 B6 B2 108.2(2) . .
B10 B6 B5 60.23(18) . .
B2 B6 B5 59.69(17) . .
B10 B6 B3 108.3(2) . .
B2 B6 B3 60.04(17) . .
B5 B6 B3 107.8(2) . .
B10 B6 B7 60.0(2) . .
B2 B6 B7 108.0(2) . .
B5 B6 B7 107.9(2) . .
B3 B6 B7 60.04(19) . .
B10 B6 H6A 121.4 . .
B2 B6 H6A 121.8 . .
B5 B6 H6A 121.9 . .
B3 B6 H6A 121.7 . .
B7 B6 H6A 121.7 . .
B8 B7 B4 60.3(2) . .
B8 B7 B10 60.4(2) . .
B4 B7 B10 108.4(3) . .
B8 B7 B3 107.9(2) . .
B4 B7 B3 59.72(18) . .
B10 B7 B3 107.5(3) . .
B8 B7 B6 107.7(3) . .
B4 B7 B6 107.5(2) . .
B10 B7 B6 59.5(2) . .
B3 B7 B6 59.7(2) . .
B8 B7 H7 121.5 . .
B4 B7 H7 121.6 . .
B10 B7 H7 121.7 . .
B3 B7 H7 122.1 . .
B6 B7 H7 122.3 . .
C13 B8 B7 106.5(3) . .
C13 B8 B9 59.2(2) . .
B7 B8 B9 108.4(3) . .
C13 B8 B4 59.7(2) . .
B7 B8 B4 59.9(2) . .
B9 B8 B4 108.4(3) . .
C13 B8 B10 105.9(3) . .
B7 B8 B10 60.1(2) . .
B9 B8 B10 59.9(2) . .
B4 B8 B10 107.8(3) . .
C13 B8 H8A 123.3 . .
B7 B8 H8A 121.8 . .
B9 B8 H8A 121.4 . .
B4 B8 H8A 121.5 . .
B10 B8 H8A 122.3 . .
C13 B9 B1 58.99(17) . .
C13 B9 B8 58.0(2) . .
B1 B9 B8 106.9(2) . .
C13 B9 B10 105.3(3) . .
B1 B9 B10 107.7(3) . .
B8 B9 B10 60.4(2) . .
C13 B9 B5 105.6(2) . .
B1 B9 B5 60.0(2) . .
B8 B9 B5 107.9(3) . .
B10 B9 B5 60.0(2) . .
C13 B9 H9A 124.3 . .
B1 B9 H9A 121.9 . .
B8 B9 H9A 122.1 . .
B10 B9 H9A 122.1 . .
B5 B9 H9A 122.0 . .
B6 B10 B9 108.2(2) . .
B6 B10 B5 59.99(19) . .
B9 B10 B5 60.0(2) . .
B6 B10 B7 60.5(2) . .
B9 B10 B7 107.8(2) . .
B5 B10 B7 108.0(2) . .
B6 B10 B8 107.8(2) . .
B9 B10 B8 59.7(2) . .
B5 B10 B8 107.4(2) . .
B7 B10 B8 59.5(2) . .
B6 B10 H10A 121.5 . .
B9 B10 H10A 121.7 . .
B5 B10 H10A 121.9 . .
B7 B10 H10A 121.7 . .
B8 B10 H10A 122.3 . .
C11 N1 C7 119.4(2) . .
C11 N1 Ir1 125.07(18) . .
C7 N1 Ir1 115.39(16) . .
C19 O1 Ir1 126.58(18) . .
C6 C1 C2 121.0(2) . .
C6 C1 C7 123.4(3) . .
C2 C1 C7 115.6(3) . .
C3 C2 C1 117.9(2) . .
C3 C2 Ir1 128.0(2) . .
C1 C2 Ir1 114.08(19) . .
C4 C3 C2 121.7(2) . .
C4 C3 H3 119.2 . .
C2 C3 H3 119.2 . .
C3 C4 C5 119.2(2) . .
C3 C4 C12 121.9(2) . .
C5 C4 C12 118.8(2) . .
C6 C5 C4 120.1(2) . .
C6 C5 H5 120.0 . .
C4 C5 H5 120.0 . .
C5 C6 C1 120.1(2) . .
C5 C6 H6 120.0 . .
C1 C6 H6 120.0 . .
N1 C7 C8 120.5(2) . .
N1 C7 C1 113.8(3) . .
C8 C7 C1 125.7(3) . .
C9 C8 C7 119.3(3) . .
C9 C8 H8 120.3 . .
C7 C8 H8 120.3 . .
C10 C9 C8 119.2(3) . .
C10 C9 H9 120.4 . .
C8 C9 H9 120.4 . .
C11 C10 C9 119.3(3) . .
C11 C10 H10 120.3 . .
C9 C10 H10 120.3 . .
N1 C11 C10 122.2(2) . .
N1 C11 H11 118.9 . .
C10 C11 H11 118.9 . .
C4 C12 B3 122.6(2) . .
C4 C12 B2 119.7(2) . .
B3 C12 B2 62.78(17) . .
C4 C12 B1 115.7(2) . .
B3 C12 B1 113.7(2) . .
B2 C12 B1 62.83(17) . .
C4 C12 C13 119.3(2) . .
B3 C12 C13 109.7(2) . .
B2 C12 C13 110.0(2) . .
B1 C12 C13 59.85(18) . .
C4 C12 B4 120.1(2) . .
B3 C12 B4 62.1(2) . .
B2 C12 B4 113.4(2) . .
B1 C12 B4 111.6(2) . .
C13 C12 B4 60.2(2) . .
C14 C13 B8 122.5(2) . .
C14 C13 B9 124.9(3) . .
B8 C13 B9 62.8(2) . .
C14 C13 B1 118.6(3) . .
B8 C13 B1 113.4(3) . .
B9 C13 B1 62.2(2) . .
C14 C13 C12 116.1(3) . .
B8 C13 C12 109.9(3) . .
B9 C13 C12 109.6(2) . .
B1 C13 C12 59.96(15) . .
C14 C13 B4 114.9(3) . .
B8 C13 B4 62.7(2) . .
B9 C13 B4 113.7(3) . .
B1 C13 B4 111.6(2) . .
C12 C13 B4 60.05(19) . .
C15 C14 C13 117.2(3) . .
C15 C14 H14A 108.0 . .
C13 C14 H14A 108.0 . .
C15 C14 H14B 108.0 . .
C13 C14 H14B 108.0 . .
H14A C14 H14B 107.2 . .
C16 C15 C14 113.2(3) . .
C16 C15 C17 109.3(3) . .
C14 C15 C17 108.7(3) . .
C16 C15 H15 108.5 . .
C14 C15 H15 108.5 . .
C17 C15 H15 108.5 . .
C15 C16 H16A 109.5 . .
C15 C16 H16B 109.5 . .
H16A C16 H16B 109.5 . .
C15 C16 H16C 109.5 . .
H16A C16 H16C 109.5 . .
H16B C16 H16C 109.5 . .
C15 C17 H17A 109.5 . .
C15 C17 H17B 109.5 . .
H17A C17 H17B 109.5 . .
C15 C17 H17C 109.5 . .
H17A C17 H17C 109.5 . .
H17B C17 H17C 109.5 . .
C19 C18 H18A 109.5 . .
C19 C18 H18B 109.5 . .
H18A C18 H18B 109.5 . .
C19 C18 H18C 109.5 . .
H18A C18 H18C 109.5 . .
H18B C18 H18C 109.5 . .
O1 C19 C20 126.4(3) . .
O1 C19 C18 115.4(2) . .
C20 C19 C18 118.2(3) . .
C19 C20 C19 127.2(5) . 3_655
C19 C20 H20 116.4 . .
C19 C20 H20 116.4 3_655 .

loop_
_geom_bond_atom_site_label_1
_geom_bond_atom_site_label_2
_geom_bond_distance
_geom_bond_site_symmetry_2
Ir1 C2 1.995(3) .
Ir1 C2 1.995(3) 3_655
Ir1 N1 2.041(2) 3_655
Ir1 N1 2.041(2) .
Ir1 O1 2.1657(18) 3_655
Ir1 O1 2.1657(18) .
B1 C13 1.718(4) .
B1 C12 1.720(4) .
B1 B9 1.773(5) .
B1 B5 1.776(4) .
B1 B2 1.786(4) .
B1 H1 1.1200 .
B2 C12 1.706(4) .
B2 B5 1.767(4) .
B2 B6 1.773(4) .
B2 B3 1.777(4) .
B2 H2 1.1200 .
B3 C12 1.706(4) .
B3 B4 1.772(5) .
B3 B6 1.779(4) .
B3 B7 1.786(5) .
B3 H3A 1.1200 .
B4 C12 1.729(4) .
B4 C13 1.731(7) .
B4 B7 1.774(6) .
B4 B8 1.782(6) .
B4 H4 1.1200 .
B5 B6 1.776(4) .
B5 B9 1.780(6) .
B5 B10 1.781(5) .
B5 H5A 1.1200 .
B6 B10 1.773(5) .
B6 B7 1.790(6) .
B6 H6A 1.1200 .
B7 B8 1.771(6) .
B7 B10 1.783(5) .
B7 H7 1.1200 .
B8 C13 1.694(5) .
B8 B9 1.776(5) .
B8 B10 1.788(5) .
B8 H8A 1.1200 .
B9 C13 1.716(5) .
B9 B10 1.780(5) .
B9 H9A 1.1200 .
B10 H10A 1.1200 .
N1 C11 1.346(3) .
N1 C7 1.363(3) .
O1 C19 1.236(3) .
C1 C6 1.396(4) .
C1 C2 1.408(4) .
C1 C7 1.464(3) .
C2 C3 1.398(3) .
C3 C4 1.398(4) .
C3 H3 0.9500 .
C4 C5 1.403(4) .
C4 C12 1.506(3) .
C5 C6 1.387(4) .
C5 H5 0.9500 .
C6 H6 0.9500 .
C7 C8 1.398(4) .
C8 C9 1.390(4) .
C8 H8 0.9500 .
C9 C10 1.384(4) .
C9 H9 0.9500 .
C10 C11 1.375(4) .
C10 H10 0.9500 .
C11 H11 0.9500 .
C12 C13 1.724(4) .
C13 C14 1.528(5) .
C14 C15 1.515(4) .
C14 H14A 0.9900 .
C14 H14B 0.9900 .
C15 C16 1.514(5) .
C15 C17 1.543(5) .
C15 H15 1.0000 .
C16 H16A 0.9800 .
C16 H16B 0.9800 .
C16 H16C 0.9800 .
C17 H17A 0.9800 .
C17 H17B 0.9800 .
C17 H17C 0.9800 .
C18 C19 1.504(4) .
C18 H18A 0.9800 .
C18 H18B 0.9800 .
C18 H18C 0.9800 .
C19 C20 1.417(4) .
C20 C19 1.417(4) 3_655
C20 H20 0.9500 .

loop_
_geom_torsion_atom_site_label_1
_geom_torsion_atom_site_label_2
_geom_torsion_atom_site_label_3
_geom_torsion_atom_site_label_4
_geom_torsion
_geom_torsion_site_symmetry_4
C13 B1 B2 C12 -37.4(2) .
B9 B1 B2 C12 -99.3(2) .
B5 B1 B2 C12 -136.1(2) .
C13 B1 B2 B5 98.8(2) .
C12 B1 B2 B5 136.1(2) .
B9 B1 B2 B5 36.8(2) .
C13 B1 B2 B6 60.6(3) .
C12 B1 B2 B6 98.0(2) .
B9 B1 B2 B6 -1.3(3) .
B5 B1 B2 B6 -38.2(2) .
C13 B1 B2 B3 -2.8(3) .
C12 B1 B2 B3 34.59(18) .
B9 B1 B2 B3 -64.7(3) .
B5 B1 B2 B3 -101.6(2) .
B5 B2 B3 C12 -98.1(2) .
B6 B2 B3 C12 -135.6(2) .
B1 B2 B3 C12 -34.74(18) .
C12 B2 B3 B4 34.8(2) .
B5 B2 B3 B4 -63.3(3) .
B6 B2 B3 B4 -100.9(3) .
B1 B2 B3 B4 0.0(3) .
C12 B2 B3 B6 135.6(2) .
B5 B2 B3 B6 37.6(2) .
B1 B2 B3 B6 100.9(2) .
C12 B2 B3 B7 98.0(2) .
B5 B2 B3 B7 -0.1(3) .
B6 B2 B3 B7 -37.6(2) .
B1 B2 B3 B7 63.2(3) .
B2 B3 B4 C12 -34.4(2) .
B6 B3 B4 C12 -97.6(2) .
B7 B3 B4 C12 -135.1(2) .
C12 B3 B4 C13 37.1(2) .
B2 B3 B4 C13 2.7(4) .
B6 B3 B4 C13 -60.5(3) .
B7 B3 B4 C13 -98.1(3) .
C12 B3 B4 B7 135.1(2) .
B2 B3 B4 B7 100.8(2) .
B6 B3 B4 B7 37.5(2) .
C12 B3 B4 B8 97.7(3) .
B2 B3 B4 B8 63.3(3) .
B6 B3 B4 B8 0.1(3) .
B7 B3 B4 B8 -37.5(3) .
C12 B2 B5 B1 38.2(2) .
B6 B2 B5 B1 137.3(2) .
B3 B2 B5 B1 99.8(2) .
C12 B2 B5 B6 -99.1(2) .
B3 B2 B5 B6 -37.5(2) .
B1 B2 B5 B6 -137.3(2) .
C12 B2 B5 B9 1.4(3) .
B6 B2 B5 B9 100.5(3) .
B3 B2 B5 B9 63.0(3) .
B1 B2 B5 B9 -36.8(2) .
C12 B2 B5 B10 -62.2(3) .
B6 B2 B5 B10 36.9(2) .
B3 B2 B5 B10 -0.6(3) .
B1 B2 B5 B10 -100.4(2) .
C13 B1 B5 B2 -100.3(2) .
C12 B1 B5 B2 -37.6(2) .
B9 B1 B5 B2 -139.0(2) .
C13 B1 B5 B6 -62.1(3) .
C12 B1 B5 B6 0.6(3) .
B9 B1 B5 B6 -100.8(3) .
B2 B1 B5 B6 38.2(2) .
C13 B1 B5 B9 38.7(2) .
C12 B1 B5 B9 101.4(2) .
B2 B1 B5 B9 139.0(2) .
C13 B1 B5 B10 1.0(3) .
C12 B1 B5 B10 63.7(3) .
B9 B1 B5 B10 -37.7(2) .
B2 B1 B5 B10 101.3(2) .
C12 B2 B6 B10 62.7(3) .
B5 B2 B6 B10 -37.1(2) .
B3 B2 B6 B10 101.0(3) .
B1 B2 B6 B10 0.9(3) .
C12 B2 B6 B5 99.9(2) .
B3 B2 B6 B5 138.2(2) .
B1 B2 B6 B5 38.1(2) .
C12 B2 B6 B3 -38.3(2) .
B5 B2 B6 B3 -138.2(2) .
B1 B2 B6 B3 -100.1(2) .
C12 B2 B6 B7 -0.8(3) .
B5 B2 B6 B7 -100.6(3) .
B3 B2 B6 B7 37.5(2) .
B1 B2 B6 B7 -62.6(3) .
B2 B5 B6 B10 138.6(2) .
B1 B5 B6 B10 100.2(2) .
B9 B5 B6 B10 37.0(2) .
B1 B5 B6 B2 -38.4(2) .
B9 B5 B6 B2 -101.6(2) .
B10 B5 B6 B2 -138.6(2) .
B2 B5 B6 B3 37.3(2) .
B1 B5 B6 B3 -1.0(3) .
B9 B5 B6 B3 -64.3(3) .
B10 B5 B6 B3 -101.3(3) .
B2 B5 B6 B7 100.8(2) .
B1 B5 B6 B7 62.4(3) .
B9 B5 B6 B7 -0.9(3) .
B10 B5 B6 B7 -37.9(2) .
C12 B3 B6 B10 -62.6(3) .
B4 B3 B6 B10 -0.2(3) .
B2 B3 B6 B10 -100.9(2) .
B7 B3 B6 B10 37.1(2) .
C12 B3 B6 B2 38.3(2) .
B4 B3 B6 B2 100.7(3) .
B7 B3 B6 B2 138.0(2) .
C12 B3 B6 B5 1.1(3) .
B4 B3 B6 B5 63.5(3) .
B2 B3 B6 B5 -37.2(2) .
B7 B3 B6 B5 100.8(3) .
C12 B3 B6 B7 -99.8(2) .
B4 B3 B6 B7 -37.3(2) .
B2 B3 B6 B7 -138.0(2) .
C12 B4 B7 B8 -99.5(3) .
C13 B4 B7 B8 -37.3(2) .
B3 B4 B7 B8 -138.0(3) .
C12 B4 B7 B10 -61.5(3) .
C13 B4 B7 B10 0.7(3) .
B3 B4 B7 B10 -100.0(3) .
B8 B4 B7 B10 38.0(2) .
C12 B4 B7 B3 38.5(2) .
C13 B4 B7 B3 100.7(2) .
B8 B4 B7 B3 138.0(3) .
C12 B4 B7 B6 1.4(3) .
C13 B4 B7 B6 63.5(3) .
B3 B4 B7 B6 -37.1(2) .
B8 B4 B7 B6 100.8(3) .
C12 B3 B7 B8 -1.5(3) .
B4 B3 B7 B8 37.7(3) .
B2 B3 B7 B8 -63.0(3) .
B6 B3 B7 B8 -100.5(3) .
C12 B3 B7 B4 -39.2(2) .
B2 B3 B7 B4 -100.7(3) .
B6 B3 B7 B4 -138.2(3) .
C12 B3 B7 B10 62.2(3) .
B4 B3 B7 B10 101.5(3) .
B2 B3 B7 B10 0.7(3) .
B6 B3 B7 B10 -36.7(2) .
C12 B3 B7 B6 99.0(2) .
B4 B3 B7 B6 138.2(3) .
B2 B3 B7 B6 37.4(2) .
B10 B6 B7 B8 -37.8(2) .
B2 B6 B7 B8 63.3(3) .
B5 B6 B7 B8 0.2(3) .
B3 B6 B7 B8 100.8(2) .
B10 B6 B7 B4 -101.4(3) .
B2 B6 B7 B4 -0.4(3) .
B5 B6 B7 B4 -63.5(3) .
B3 B6 B7 B4 37.2(2) .
B2 B6 B7 B10 101.0(2) .
B5 B6 B7 B10 38.0(2) .
B3 B6 B7 B10 138.6(2) .
B10 B6 B7 B3 -138.6(2) .
B2 B6 B7 B3 -37.5(2) .
B5 B6 B7 B3 -100.6(2) .
B4 B7 B8 C13 38.6(2) .
B10 B7 B8 C13 -99.2(3) .
B3 B7 B8 C13 1.2(4) .
B6 B7 B8 C13 -61.8(3) .
B4 B7 B8 B9 101.0(3) .
B10 B7 B8 B9 -36.8(2) .
B3 B7 B8 B9 63.6(3) .
B6 B7 B8 B9 0.6(3) .
B10 B7 B8 B4 -137.8(3) .
B3 B7 B8 B4 -37.4(2) .
B6 B7 B8 B4 -100.5(3) .
B4 B7 B8 B10 137.8(3) .
B3 B7 B8 B10 100.4(3) .
B6 B7 B8 B10 37.4(2) .
C12 B4 B8 C13 -37.1(2) .
B3 B4 B8 C13 -98.3(3) .
B7 B4 B8 C13 -136.1(3) .
C12 B4 B8 B7 99.0(3) .
C13 B4 B8 B7 136.1(3) .
B3 B4 B8 B7 37.8(3) .
C12 B4 B8 B9 -2.1(4) .
C13 B4 B8 B9 35.0(2) .
B3 B4 B8 B9 -63.3(4) .
B7 B4 B8 B9 -101.1(3) .
C12 B4 B8 B10 61.3(3) .
C13 B4 B8 B10 98.4(3) .
B3 B4 B8 B10 0.1(4) .
B7 B4 B8 B10 -37.7(3) .
C12 B1 B9 C13 37.4(2) .
B5 B1 B9 C13 135.3(3) .
B2 B1 B9 C13 98.8(3) .
C13 B1 B9 B8 -34.0(3) .
C12 B1 B9 B8 3.4(3) .
B5 B1 B9 B8 101.3(3) .
B2 B1 B9 B8 64.8(3) .
C13 B1 B9 B10 -97.5(3) .
C12 B1 B9 B10 -60.1(3) .
B5 B1 B9 B10 37.7(2) .
B2 B1 B9 B10 1.2(3) .
C13 B1 B9 B5 -135.3(3) .
C12 B1 B9 B5 -97.9(2) .
B2 B1 B9 B5 -36.5(2) .
B7 B8 B9 C13 -98.7(3) .
B4 B8 B9 C13 -35.2(3) .
B10 B8 B9 C13 -135.6(3) .
C13 B8 B9 B1 34.4(2) .
B7 B8 B9 B1 -64.3(3) .
B4 B8 B9 B1 -0.8(4) .
B10 B8 B9 B1 -101.2(3) .
C13 B8 B9 B10 135.6(3) .
B7 B8 B9 B10 36.9(2) .
B4 B8 B9 B10 100.4(3) .
C13 B8 B9 B5 97.6(3) .
B7 B8 B9 B5 -1.1(3) .
B4 B8 B9 B5 62.4(3) .
B10 B8 B9 B5 -38.0(2) .
B2 B5 B9 C13 -1.7(3) .
B1 B5 B9 C13 -38.8(2) .
B6 B5 B9 C13 62.0(3) .
B10 B5 B9 C13 98.9(3) .
B2 B5 B9 B1 37.1(2) .
B6 B5 B9 B1 100.8(2) .
B10 B5 B9 B1 137.7(2) .
B2 B5 B9 B8 -62.5(3) .
B1 B5 B9 B8 -99.6(2) .
B6 B5 B9 B8 1.2(3) .
B10 B5 B9 B8 38.1(2) .
B2 B5 B9 B10 -100.6(2) .
B1 B5 B9 B10 -137.7(2) .
B6 B5 B9 B10 -36.9(2) .
B2 B6 B10 B9 -0.2(3) .
B5 B6 B10 B9 -37.1(2) .
B3 B6 B10 B9 63.4(3) .
B7 B6 B10 B9 100.5(3) .
B2 B6 B10 B5 36.9(2) .
B3 B6 B10 B5 100.5(2) .
B7 B6 B10 B5 137.6(2) .
B2 B6 B10 B7 -100.7(2) .
B5 B6 B10 B7 -137.6(2) .
B3 B6 B10 B7 -37.1(2) .
B2 B6 B10 B8 -63.3(3) .
B5 B6 B10 B8 -100.2(2) .
B3 B6 B10 B8 0.3(3) .
B7 B6 B10 B8 37.4(2) .
C13 B9 B10 B6 -62.4(3) .
B1 B9 B10 B6 -0.7(3) .
B8 B9 B10 B6 -100.4(3) .
B5 B9 B10 B6 37.1(2) .
C13 B9 B10 B5 -99.5(3) .
B1 B9 B10 B5 -37.7(2) .
B8 B9 B10 B5 -137.5(2) .
C13 B9 B10 B7 1.5(4) .
B1 B9 B10 B7 63.3(3) .
B8 B9 B10 B7 -36.5(3) .
B5 B9 B10 B7 101.0(3) .
C13 B9 B10 B8 38.0(2) .
B1 B9 B10 B8 99.7(3) .
B5 B9 B10 B8 137.5(2) .
B2 B5 B10 B6 -37.0(2) .
B1 B5 B10 B6 -101.0(2) .
B9 B5 B10 B6 -138.6(2) .
B2 B5 B10 B9 101.5(2) .
B1 B5 B10 B9 37.6(2) .
B6 B5 B10 B9 138.6(2) .
B2 B5 B10 B7 1.1(3) .
B1 B5 B10 B7 -62.9(3) .
B6 B5 B10 B7 38.1(2) .
B9 B5 B10 B7 -100.5(3) .
B2 B5 B10 B8 63.8(3) .
B1 B5 B10 B8 -0.1(3) .
B6 B5 B10 B8 100.9(2) .
B9 B5 B10 B8 -37.7(2) .
B8 B7 B10 B6 137.8(2) .
B4 B7 B10 B6 99.9(3) .
B3 B7 B10 B6 36.8(2) .
B8 B7 B10 B9 36.6(3) .
B4 B7 B10 B9 -1.4(4) .
B3 B7 B10 B9 -64.5(3) .
B6 B7 B10 B9 -101.3(3) .
B8 B7 B10 B5 100.0(3) .
B4 B7 B10 B5 62.0(3) .
B3 B7 B10 B5 -1.1(3) .
B6 B7 B10 B5 -37.9(2) .
B4 B7 B10 B8 -37.9(2) .
B3 B7 B10 B8 -101.1(3) .
B6 B7 B10 B8 -137.8(2) .
C13 B8 B10 B6 62.4(3) .
B7 B8 B10 B6 -37.8(2) .
B9 B8 B10 B6 101.1(3) .
B4 B8 B10 B6 -0.2(3) .
C13 B8 B10 B9 -38.7(3) .
B7 B8 B10 B9 -138.9(3) .
B4 B8 B10 B9 -101.3(3) .
C13 B8 B10 B5 -0.9(3) .
B7 B8 B10 B5 -101.1(3) .
B9 B8 B10 B5 37.8(2) .
B4 B8 B10 B5 -63.5(3) .
C13 B8 B10 B7 100.2(3) .
B9 B8 B10 B7 138.9(3) .
B4 B8 B10 B7 37.6(3) .
C6 C1 C2 C3 -0.9(4) .
C7 C1 C2 C3 178.8(2) .
C6 C1 C2 Ir1 -178.1(2) .
C7 C1 C2 Ir1 1.6(3) .
C1 C2 C3 C4 -1.1(4) .
Ir1 C2 C3 C4 175.68(19) .
C2 C3 C4 C5 2.0(4) .
C2 C3 C4 C12 -179.7(2) .
C3 C4 C5 C6 -1.1(4) .
C12 C4 C5 C6 -179.4(2) .
C4 C5 C6 C1 -0.8(4) .
C2 C1 C6 C5 1.8(4) .
C7 C1 C6 C5 -177.9(3) .
C11 N1 C7 C8 0.8(4) .
Ir1 N1 C7 C8 177.33(18) .
C11 N1 C7 C1 -178.0(2) .
Ir1 N1 C7 C1 -1.5(3) .
C6 C1 C7 N1 179.6(3) .
C2 C1 C7 N1 -0.1(4) .
C6 C1 C7 C8 0.9(5) .
C2 C1 C7 C8 -178.8(3) .
N1 C7 C8 C9 -0.8(4) .
C1 C7 C8 C9 177.8(3) .
C7 C8 C9 C10 -0.2(4) .
C8 C9 C10 C11 1.1(4) .
C7 N1 C11 C10 0.2(4) .
Ir1 N1 C11 C10 -175.95(19) .
C9 C10 C11 N1 -1.2(4) .
C3 C4 C12 B3 -70.8(3) .
C5 C4 C12 B3 107.4(3) .
C3 C4 C12 B2 -145.7(2) .
C5 C4 C12 B2 32.5(3) .
C3 C4 C12 B1 142.3(2) .
C5 C4 C12 B1 -39.5(3) .
C3 C4 C12 C13 73.9(3) .
C5 C4 C12 C13 -107.8(3) .
C3 C4 C12 B4 3.5(4) .
C5 C4 C12 B4 -178.3(3) .
B4 B3 C12 C4 109.6(3) .
B2 B3 C12 C4 -109.4(3) .
B6 B3 C12 C4 -148.2(2) .
B7 B3 C12 C4 148.9(3) .
B4 B3 C12 B2 -141.0(3) .
B6 B3 C12 B2 -38.8(2) .
B7 B3 C12 B2 -101.7(2) .
B4 B3 C12 B1 -102.9(3) .
B2 B3 C12 B1 38.1(2) .
B6 B3 C12 B1 -0.7(3) .
B7 B3 C12 B1 -63.6(3) .
B4 B3 C12 C13 -38.1(2) .
B2 B3 C12 C13 102.9(2) .
B6 B3 C12 C13 64.1(3) .
B7 B3 C12 C13 1.2(3) .
B2 B3 C12 B4 141.0(3) .
B6 B3 C12 B4 102.2(3) .
B7 B3 C12 B4 39.3(2) .
B5 B2 C12 C4 -144.3(2) .
B6 B2 C12 C4 152.8(2) .
B3 B2 C12 C4 113.8(2) .
B1 B2 C12 C4 -105.6(2) .
B5 B2 C12 B3 101.9(2) .
B6 B2 C12 B3 39.0(2) .
B1 B2 C12 B3 140.6(2) .
B5 B2 C12 B1 -38.6(2) .
B6 B2 C12 B1 -101.5(2) .
B3 B2 C12 B1 -140.6(2) .
B5 B2 C12 C13 -0.6(3) .
B6 B2 C12 C13 -63.5(3) .
B3 B2 C12 C13 -102.5(2) .
B1 B2 C12 C13 38.1(2) .
B5 B2 C12 B4 64.6(3) .
B6 B2 C12 B4 1.7(3) .
B3 B2 C12 B4 -37.3(2) .
B1 B2 C12 B4 103.3(3) .
C13 B1 C12 C4 -110.4(3) .
B9 B1 C12 C4 -147.2(2) .
B5 B1 C12 C4 149.9(2) .
B2 B1 C12 C4 111.7(3) .
C13 B1 C12 B3 99.8(3) .
B9 B1 C12 B3 63.0(3) .
B5 B1 C12 B3 0.1(3) .
B2 B1 C12 B3 -38.1(2) .
C13 B1 C12 B2 137.9(2) .
B9 B1 C12 B2 101.1(2) .
B5 B1 C12 B2 38.2(2) .
B9 B1 C12 C13 -36.8(2) .
B5 B1 C12 C13 -99.7(3) .
B2 B1 C12 C13 -137.9(2) .
C13 B1 C12 B4 31.8(3) .
B9 B1 C12 B4 -5.0(3) .
B5 B1 C12 B4 -67.9(3) .
B2 B1 C12 B4 -106.1(3) .
C13 B4 C12 C4 108.6(3) .
B3 B4 C12 C4 -113.4(3) .
B7 B4 C12 C4 -152.9(2) .
B8 B4 C12 C4 144.8(3) .
C13 B4 C12 B3 -138.0(3) .
B7 B4 C12 B3 -39.5(2) .
B8 B4 C12 B3 -101.8(3) .
C13 B4 C12 B2 -100.4(3) .
B3 B4 C12 B2 37.6(2) .
B7 B4 C12 B2 -2.0(3) .
B8 B4 C12 B2 -64.3(3) .
C13 B4 C12 B1 -31.7(3) .
B3 B4 C12 B1 106.2(2) .
B7 B4 C12 B1 66.7(3) .
B8 B4 C12 B1 4.4(3) .
B3 B4 C12 C13 138.0(3) .
B7 B4 C12 C13 98.4(3) .
B8 B4 C12 C13 36.2(2) .
B7 B8 C13 C14 -142.3(3) .
B9 B8 C13 C14 115.8(4) .
B4 B8 C13 C14 -103.5(4) .
B10 B8 C13 C14 154.9(3) .
B7 B8 C13 B9 101.9(3) .
B4 B8 C13 B9 140.7(3) .
B10 B8 C13 B9 39.0(3) .
B7 B8 C13 B1 64.5(3) .
B9 B8 C13 B1 -37.4(3) .
B4 B8 C13 B1 103.2(3) .
B10 B8 C13 B1 1.6(4) .
B7 B8 C13 C12 -0.5(3) .
B9 B8 C13 C12 -102.4(3) .
B4 B8 C13 C12 38.3(2) .
B10 B8 C13 C12 -63.3(3) .
B7 B8 C13 B4 -38.8(2) .
B9 B8 C13 B4 -140.7(3) .
B10 B8 C13 B4 -101.6(3) .
B1 B9 C13 C14 106.9(4) .
B8 B9 C13 C14 -112.2(3) .
B10 B9 C13 C14 -151.3(3) .
B5 B9 C13 C14 146.2(3) .
B1 B9 C13 B8 -140.9(3) .
B10 B9 C13 B8 -39.1(3) .
B5 B9 C13 B8 -101.6(3) .
B8 B9 C13 B1 140.9(3) .
B10 B9 C13 B1 101.8(3) .
B5 B9 C13 B1 39.3(2) .
B1 B9 C13 C12 -37.9(2) .
B8 B9 C13 C12 102.9(3) .
B10 B9 C13 C12 63.8(3) .
B5 B9 C13 C12 1.3(3) .
B1 B9 C13 B4 -102.9(2) .
B8 B9 C13 B4 37.9(3) .
B10 B9 C13 B4 -1.2(3) .
B5 B9 C13 B4 -63.7(3) .
C12 B1 C13 C14 105.3(3) .
B9 B1 C13 C14 -116.7(4) .
B5 B1 C13 C14 -156.1(3) .
B2 B1 C13 C14 141.8(3) .
C12 B1 C13 B8 -100.3(3) .
B9 B1 C13 B8 37.7(3) .
B5 B1 C13 B8 -1.7(3) .
B2 B1 C13 B8 -63.9(3) .
C12 B1 C13 B9 -138.0(3) .
B5 B1 C13 B9 -39.4(2) .
B2 B1 C13 B9 -101.5(2) .
B9 B1 C13 C12 138.0(3) .
B5 B1 C13 C12 98.6(2) .
B2 B1 C13 C12 36.5(2) .
C12 B1 C13 B4 -31.8(3) .
B9 B1 C13 B4 106.2(3) .
B5 B1 C13 B4 66.8(3) .
B2 B1 C13 B4 4.7(4) .
C4 C12 C13 C14 -4.9(4) .
B3 C12 C13 C14 144.0(3) .
B2 C12 C13 C14 -148.8(3) .
B1 C12 C13 C14 -109.4(3) .
B4 C12 C13 C14 105.0(3) .
C4 C12 C13 B8 -149.4(3) .
B3 C12 C13 B8 -0.5(3) .
B2 C12 C13 B8 66.7(3) .
B1 C12 C13 B8 106.1(3) .
B4 C12 C13 B8 -39.5(3) .
C4 C12 C13 B9 143.4(3) .
B3 C12 C13 B9 -67.7(3) .
B2 C12 C13 B9 -0.5(3) .
B1 C12 C13 B9 38.9(2) .
B4 C12 C13 B9 -106.7(3) .
C4 C12 C13 B1 104.5(3) .
B3 C12 C13 B1 -106.6(2) .
B2 C12 C13 B1 -39.4(2) .
B4 C12 C13 B1 -145.6(3) .
C4 C12 C13 B4 -109.9(3) .
B3 C12 C13 B4 38.9(3) .
B2 C12 C13 B4 106.2(3) .
B1 C12 C13 B4 145.6(3) .
C12 B4 C13 C14 -107.0(3) .
B3 B4 C13 C14 -143.4(3) .
B7 B4 C13 C14 153.6(3) .
B8 B4 C13 C14 115.3(3) .
C12 B4 C13 B8 137.8(3) .
B3 B4 C13 B8 101.3(3) .
B7 B4 C13 B8 38.3(3) .
C12 B4 C13 B9 99.8(3) .
B3 B4 C13 B9 63.4(3) .
B7 B4 C13 B9 0.3(3) .
B8 B4 C13 B9 -38.0(3) .
C12 B4 C13 B1 31.8(2) .
B3 B4 C13 B1 -4.7(4) .
B7 B4 C13 B1 -67.7(3) .
B8 B4 C13 B1 -106.0(3) .
B3 B4 C13 C12 -36.4(2) .
B7 B4 C13 C12 -99.4(2) .
B8 B4 C13 C12 -137.8(3) .
B8 C13 C14 C15 -79.5(4) .
B9 C13 C14 C15 -2.0(5) .
B1 C13 C14 C15 72.4(4) .
C12 C13 C14 C15 140.8(3) .
B4 C13 C14 C15 -151.8(3) .
C13 C14 C15 C16 72.9(4) .
C13 C14 C15 C17 -165.4(3) .
Ir1 O1 C19 C20 -3.8(4) .
Ir1 O1 C19 C18 175.31(18) .
O1 C19 C20 C19 2.2(2) 3_655
C18 C19 C20 C19 -176.9(3) 3_655
